data_7107016
loop_
_publ_author_name
'Jingmei Shen'
'Glenn P. A. Yap'
'Jan-Philipp Werner'
'Klaus H.Theopold'

_publ_section_title
;
 Reactions of a quintuply bonded chromium dimer with alkynes
;
_journal_name_full Chem.Commun.
_journal_page_first 12191
_journal_paper_doi 10.1039/c1cc15218a
_journal_volume 47
_journal_year 2011
_chemical_formula_sum 'C56 H78 Cr2 N4'
_chemical_formula_weight 911.22
_chemical_name_systematic
;
?
;
_space_group_IT_number 14
_symmetry_cell_setting monoclinic
_symmetry_space_group_name_Hall '-P 2yn'
_symmetry_space_group_name_H-M 'P 1 21/n 1'
_atom_sites_solution_hydrogens geom
_atom_sites_solution_primary direct
_atom_sites_solution_secondary difmap
_audit_creation_method SHELXL-97
_cell_angle_alpha 90.00
_cell_angle_beta 100.097(4)
_cell_angle_gamma 90.00
_cell_formula_units_Z 4
_cell_length_a 13.627(3)
_cell_length_b 19.352(4)
_cell_length_c 20.122(4)
_cell_measurement_reflns_used 985
_cell_measurement_temperature 200(2)
_cell_measurement_theta_max 20.24
_cell_measurement_theta_min 2.24
_cell_volume 5224.2(19)
_computing_cell_refinement 'SAINT (Bruker, 2002)'
_computing_data_collection 'SMART (Bruker, 2002)'
_computing_data_reduction SAINT
_computing_molecular_graphics 'SHELXTL (Sheldrick, 2001)'
_computing_publication_material 'SHELXTL (Sheldrick, 2001)'
_computing_structure_refinement 'SHELXL-97 (Sheldrick, 2008)'
_computing_structure_solution 'SHELXS-97 (Sheldrick, 2008)'
_diffrn_ambient_temperature 200(2)
_diffrn_detector_area_resol_mean 836.6
_diffrn_measured_fraction_theta_full 1.000
_diffrn_measured_fraction_theta_max 0.993
_diffrn_measurement_device_type 'Bruker AXS APEX diffractometer'
_diffrn_measurement_method \w
_diffrn_radiation_monochromator graphite
_diffrn_radiation_source 'fine-focus sealed tube'
_diffrn_radiation_type MoK\a
_diffrn_radiation_wavelength 0.71073
_diffrn_reflns_av_R_equivalents 0.0997
_diffrn_reflns_av_sigmaI/netI 0.0805
_diffrn_reflns_limit_h_max 18
_diffrn_reflns_limit_h_min -18
_diffrn_reflns_limit_k_max 25
_diffrn_reflns_limit_k_min -25
_diffrn_reflns_limit_l_max 26
_diffrn_reflns_limit_l_min -26
_diffrn_reflns_number 68941
_diffrn_reflns_theta_full 25.00
_diffrn_reflns_theta_max 28.38
_diffrn_reflns_theta_min 1.68
_exptl_absorpt_coefficient_mu 0.454
_exptl_absorpt_correction_T_max 0.9689
_exptl_absorpt_correction_T_min 0.9067
_exptl_absorpt_correction_type multi-scan
_exptl_absorpt_process_details 'SADABS (Sheldrick, 2003)'
_exptl_crystal_colour 'dark purple'
_exptl_crystal_density_diffrn 1.159
_exptl_crystal_density_method 'not measured'
_exptl_crystal_description block
_exptl_crystal_F_000 1960
_exptl_crystal_size_max 0.22
_exptl_crystal_size_mid 0.17
_exptl_crystal_size_min 0.07
_refine_diff_density_max 0.728
_refine_diff_density_min -0.563
_refine_diff_density_rms 0.068
_refine_ls_extinction_method none
_refine_ls_goodness_of_fit_ref 1.004
_refine_ls_hydrogen_treatment constr
_refine_ls_matrix_type full
_refine_ls_number_parameters 577
_refine_ls_number_reflns 13006
_refine_ls_number_restraints 0
_refine_ls_restrained_S_all 1.004
_refine_ls_R_factor_all 0.1250
_refine_ls_R_factor_gt 0.0651
_refine_ls_shift/su_max 0.000
_refine_ls_shift/su_mean 0.000
_refine_ls_structure_factor_coef Fsqd
_refine_ls_weighting_details 'calc w=1/[\s^2^(Fo^2^)+(0.0687P)^2^+1.2299P] where P=(Fo^2^+2Fc^2^)/3'
_refine_ls_weighting_scheme calc
_refine_ls_wR_factor_gt 0.1368
_refine_ls_wR_factor_ref 0.1659
_reflns_number_gt 7632
_reflns_number_total 13006
_reflns_threshold_expression >2sigma(I)
_cod_data_source_file c1cc15218a.txt
_cod_data_source_block klat782
_cod_original_cell_volume 5224.3(17)
_cod_original_sg_symbol_H-M P2(1)/n
_cod_database_code 7107016

loop_
_symmetry_equiv_pos_as_xyz
'x, y, z'
'-x+1/2, y+1/2, -z+1/2'
'-x, -y, -z'
'x-1/2, -y-1/2, z-1/2'

loop_
_atom_site_label
_atom_site_type_symbol
_atom_site_fract_x
_atom_site_fract_y
_atom_site_fract_z
_atom_site_U_iso_or_equiv
_atom_site_adp_type
_atom_site_occupancy
_atom_site_symmetry_multiplicity
_atom_site_calc_flag
_atom_site_refinement_flags
Cr1 Cr 0.10089(4) 0.81581(2) 0.22160(2) 0.03206(13) Uani 1 1 d .
Cr2 Cr -0.03335(3) 0.82674(2) 0.23774(3) 0.03188(13) Uani 1 1 d .
N1 N 0.13001(17) 0.71950(12) 0.23977(12) 0.0273(5) Uani 1 1 d .
N2 N -0.06287(17) 0.74391(13) 0.28103(12) 0.0309(5) Uani 1 1 d .
N3 N 0.16960(17) 0.89571(12) 0.26472(12) 0.0293(5) Uani 1 1 d .
N4 N -0.04552(17) 0.92402(12) 0.24759(12) 0.0291(5) Uani 1 1 d .
C1 C 0.0713(2) 0.66974(15) 0.26079(16) 0.0354(7) Uani 1 1 d .
H1 H 0.0938 0.6233 0.2605 0.042 Uiso 1 1 calc R
C2 C -0.0161(2) 0.68103(16) 0.28191(16) 0.0375(7) Uani 1 1 d .
H2 H -0.0476 0.6425 0.2986 0.045 Uiso 1 1 calc R
C3 C -0.1242(2) 0.73307(19) 0.38899(17) 0.0435(8) Uani 1 1 d .
C4 C -0.2049(3) 0.7271(2) 0.42276(18) 0.0529(10) Uani 1 1 d .
H4 H -0.1926 0.7200 0.4702 0.064 Uiso 1 1 calc R
C5 C -0.3012(3) 0.7312(2) 0.38953(19) 0.0526(10) Uani 1 1 d .
H5 H -0.3547 0.7267 0.4138 0.063 Uiso 1 1 calc R
C6 C -0.3206(2) 0.74186(18) 0.32100(18) 0.0471(9) Uani 1 1 d .
H6 H -0.3877 0.7457 0.2984 0.057 Uiso 1 1 calc R
C7 C -0.2433(2) 0.74711(16) 0.28384(16) 0.0367(7) Uani 1 1 d .
C8 C -0.1453(2) 0.74212(16) 0.31844(16) 0.0353(7) Uani 1 1 d .
C9 C -0.0190(3) 0.7286(2) 0.42928(18) 0.0623(12) Uani 1 1 d .
H9 H 0.0283 0.7401 0.3981 0.075 Uiso 1 1 calc R
C10 C 0.0054(4) 0.6557(3) 0.4560(2) 0.0969(18) Uani 1 1 d .
H10A H -0.0410 0.6426 0.4860 0.145 Uiso 1 1 calc R
H10B H 0.0738 0.6545 0.4812 0.145 Uiso 1 1 calc R
H10C H -0.0010 0.6233 0.4181 0.145 Uiso 1 1 calc R
C11 C -0.0028(3) 0.7814(3) 0.4871(2) 0.0867(16) Uani 1 1 d .
H11A H -0.0119 0.8282 0.4684 0.130 Uiso 1 1 calc R
H11B H 0.0650 0.7766 0.5127 0.130 Uiso 1 1 calc R
H11C H -0.0511 0.7731 0.5170 0.130 Uiso 1 1 calc R
C12 C -0.2679(2) 0.75187(19) 0.20775(17) 0.0449(8) Uani 1 1 d .
H12 H -0.2068 0.7689 0.1917 0.054 Uiso 1 1 calc R
C13 C -0.2910(4) 0.6801(2) 0.1776(2) 0.0740(13) Uani 1 1 d .
H13A H -0.2331 0.6500 0.1910 0.111 Uiso 1 1 calc R
H13B H -0.3060 0.6835 0.1283 0.111 Uiso 1 1 calc R
H13C H -0.3486 0.6608 0.1942 0.111 Uiso 1 1 calc R
C14 C -0.3519(3) 0.8021(2) 0.1817(2) 0.0636(11) Uani 1 1 d .
H14A H -0.4146 0.7847 0.1929 0.095 Uiso 1 1 calc R
H14B H -0.3585 0.8066 0.1326 0.095 Uiso 1 1 calc R
H14C H -0.3368 0.8474 0.2028 0.095 Uiso 1 1 calc R
C15 C 0.3085(2) 0.68934(15) 0.25958(16) 0.0337(7) Uani 1 1 d .
C16 C 0.3913(2) 0.66623(16) 0.23347(19) 0.0433(8) Uani 1 1 d .
H16 H 0.4544 0.6642 0.2623 0.052 Uiso 1 1 calc R
C17 C 0.3837(3) 0.64658(18) 0.1675(2) 0.0494(9) Uani 1 1 d .
H17 H 0.4415 0.6323 0.1509 0.059 Uiso 1 1 calc R
C18 C 0.2925(3) 0.64730(18) 0.12501(18) 0.0452(8) Uani 1 1 d .
H18 H 0.2879 0.6328 0.0795 0.054 Uiso 1 1 calc R
C19 C 0.2072(2) 0.66914(15) 0.14834(16) 0.0359(7) Uani 1 1 d .
C20 C 0.2170(2) 0.69266(14) 0.21548(15) 0.0307(6) Uani 1 1 d .
C21 C 0.3175(2) 0.70690(17) 0.33390(16) 0.0388(7) Uani 1 1 d .
H21 H 0.2719 0.7466 0.3379 0.047 Uiso 1 1 calc R
C22 C 0.2855(3) 0.6465(2) 0.37429(19) 0.0625(11) Uani 1 1 d .
H22A H 0.2157 0.6349 0.3569 0.094 Uiso 1 1 calc R
H22B H 0.2928 0.6595 0.4220 0.094 Uiso 1 1 calc R
H22C H 0.3276 0.6062 0.3699 0.094 Uiso 1 1 calc R
C23 C 0.4228(2) 0.72826(19) 0.36684(19) 0.0498(9) Uani 1 1 d .
H23A H 0.4215 0.7467 0.4120 0.075 Uiso 1 1 calc R
H23B H 0.4474 0.7638 0.3393 0.075 Uiso 1 1 calc R
H23C H 0.4669 0.6879 0.3703 0.075 Uiso 1 1 calc R
C24 C 0.1063(2) 0.66390(17) 0.10222(16) 0.0414(8) Uani 1 1 d .
H24 H 0.0586 0.6940 0.1215 0.050 Uiso 1 1 calc R
C25 C 0.1089(3) 0.6889(2) 0.03079(19) 0.0671(12) Uani 1 1 d .
H25A H 0.1387 0.7351 0.0326 0.101 Uiso 1 1 calc R
H25B H 0.0408 0.6908 0.0051 0.101 Uiso 1 1 calc R
H25C H 0.1488 0.6569 0.0087 0.101 Uiso 1 1 calc R
C26 C 0.0665(3) 0.5899(2) 0.1002(2) 0.0671(12) Uani 1 1 d .
H26A H 0.1109 0.5594 0.0804 0.101 Uiso 1 1 calc R
H26B H -0.0005 0.5884 0.0728 0.101 Uiso 1 1 calc R
H26C H 0.0634 0.5746 0.1462 0.101 Uiso 1 1 calc R
C27 C 0.1270(2) 0.95973(15) 0.26707(15) 0.0342(7) Uani 1 1 d .
H27 H 0.1709 0.9981 0.2762 0.041 Uiso 1 1 calc R
C28 C 0.0279(2) 0.97309(16) 0.25752(15) 0.0336(7) Uani 1 1 d .
H28 H 0.0079 1.0201 0.2577 0.040 Uiso 1 1 calc R
C29 C -0.1928(2) 0.95513(16) 0.29700(18) 0.0394(8) Uani 1 1 d .
C30 C -0.2896(3) 0.98243(19) 0.2881(2) 0.0591(11) Uani 1 1 d .
H30 H -0.3228 0.9847 0.3258 0.071 Uiso 1 1 calc R
C31 C -0.3373(3) 1.0057(2) 0.2270(3) 0.0696(13) Uani 1 1 d .
H31 H -0.4029 1.0239 0.2224 0.084 Uiso 1 1 calc R
C32 C -0.2901(3) 1.00289(19) 0.1727(2) 0.0638(12) Uani 1 1 d .
H32 H -0.3241 1.0193 0.1303 0.077 Uiso 1 1 calc R
C33 C -0.1933(3) 0.97656(17) 0.17691(19) 0.0453(8) Uani 1 1 d .
C34 C -0.1462(2) 0.95174(15) 0.24058(16) 0.0337(7) Uani 1 1 d .
C35 C -0.1397(3) 0.9345(2) 0.36657(18) 0.0492(9) Uani 1 1 d .
H35 H -0.0930 0.8959 0.3610 0.059 Uiso 1 1 calc R
C36 C -0.2107(3) 0.9087(2) 0.4129(2) 0.0654(12) Uani 1 1 d .
H36A H -0.2524 0.9470 0.4234 0.098 Uiso 1 1 calc R
H36B H -0.1717 0.8906 0.4549 0.098 Uiso 1 1 calc R
H36C H -0.2533 0.8719 0.3901 0.098 Uiso 1 1 calc R
C37 C -0.0775(3) 0.9947(3) 0.4004(2) 0.0755(14) Uani 1 1 d .
H37A H -0.0281 1.0082 0.3728 0.113 Uiso 1 1 calc R
H37B H -0.0433 0.9805 0.4453 0.113 Uiso 1 1 calc R
H37C H -0.1213 1.0340 0.4048 0.113 Uiso 1 1 calc R
C38 C -0.1424(3) 0.9780(2) 0.11639(18) 0.0569(10) Uani 1 1 d .
H38 H -0.0836 0.9464 0.1260 0.068 Uiso 1 1 calc R
C39 C -0.1033(4) 1.0503(2) 0.1050(2) 0.0881(15) Uani 1 1 d .
H39A H -0.1596 1.0823 0.0939 0.132 Uiso 1 1 calc R
H39B H -0.0660 1.0489 0.0676 0.132 Uiso 1 1 calc R
H39C H -0.0594 1.0659 0.1461 0.132 Uiso 1 1 calc R
C40 C -0.2088(4) 0.9524(3) 0.0514(2) 0.1012(19) Uani 1 1 d .
H40A H -0.2349 0.9065 0.0591 0.152 Uiso 1 1 calc R
H40B H -0.1695 0.9499 0.0151 0.152 Uiso 1 1 calc R
H40C H -0.2644 0.9846 0.0385 0.152 Uiso 1 1 calc R
C41 C 0.3458(2) 0.89818(16) 0.24874(16) 0.0357(7) Uani 1 1 d .
C42 C 0.4466(2) 0.90292(17) 0.27764(18) 0.0433(8) Uani 1 1 d .
H42 H 0.4955 0.9040 0.2493 0.052 Uiso 1 1 calc R
C43 C 0.4760(2) 0.90601(18) 0.34651(18) 0.0457(8) Uani 1 1 d .
H43 H 0.5448 0.9100 0.3653 0.055 Uiso 1 1 calc R
C44 C 0.4067(2) 0.90343(17) 0.38838(17) 0.0414(8) Uani 1 1 d .
H44 H 0.4281 0.9057 0.4359 0.050 Uiso 1 1 calc R
C45 C 0.3047(2) 0.89752(15) 0.36214(16) 0.0339(7) Uani 1 1 d .
C46 C 0.2756(2) 0.89610(14) 0.29180(15) 0.0310(7) Uani 1 1 d .
C47 C 0.3152(2) 0.9008(2) 0.17257(17) 0.0474(9) Uani 1 1 d .
H47 H 0.2416 0.8932 0.1625 0.057 Uiso 1 1 calc R
C48 C 0.3616(4) 0.8449(2) 0.1365(2) 0.0791(14) Uani 1 1 d .
H48A H 0.3346 0.8471 0.0880 0.119 Uiso 1 1 calc R
H48B H 0.3463 0.7997 0.1541 0.119 Uiso 1 1 calc R
H48C H 0.4340 0.8515 0.1436 0.119 Uiso 1 1 calc R
C49 C 0.3337(6) 0.9703(3) 0.1453(2) 0.132(3) Uani 1 1 d .
H49A H 0.3050 1.0059 0.1707 0.197 Uiso 1 1 calc R
H49B H 0.3026 0.9728 0.0976 0.197 Uiso 1 1 calc R
H49C H 0.4056 0.9779 0.1496 0.197 Uiso 1 1 calc R
C50 C 0.2295(2) 0.89395(17) 0.41002(16) 0.0398(8) Uani 1 1 d .
H50 H 0.1635 0.8807 0.3828 0.048 Uiso 1 1 calc R
C51 C 0.2573(3) 0.8397(2) 0.46479(19) 0.0615(11) Uani 1 1 d .
H51A H 0.3239 0.8496 0.4902 0.092 Uiso 1 1 calc R
H51B H 0.2572 0.7939 0.4440 0.092 Uiso 1 1 calc R
H51C H 0.2088 0.8405 0.4954 0.092 Uiso 1 1 calc R
C52 C 0.2173(3) 0.9638(2) 0.4418(2) 0.0649(11) Uani 1 1 d .
H52A H 0.2794 0.9763 0.4718 0.097 Uiso 1 1 calc R
H52B H 0.1630 0.9615 0.4678 0.097 Uiso 1 1 calc R
H52C H 0.2016 0.9987 0.4062 0.097 Uiso 1 1 calc R
C53 C -0.1105(3) 0.7706(2) 0.08642(19) 0.0594(11) Uani 1 1 d .
H53A H -0.0878 0.7714 0.0428 0.089 Uiso 1 1 calc R
H53B H -0.1758 0.7930 0.0819 0.089 Uiso 1 1 calc R
H53C H -0.1157 0.7226 0.1009 0.089 Uiso 1 1 calc R
C54 C -0.0376(2) 0.80830(17) 0.13750(16) 0.0383(7) Uani 1 1 d .
C55 C 0.0429(2) 0.84325(17) 0.12899(16) 0.0382(7) Uani 1 1 d .
C56 C 0.0722(3) 0.8746(2) 0.0673(2) 0.0653(11) Uani 1 1 d .
H56A H 0.0222 0.8628 0.0277 0.098 Uiso 1 1 calc R
H56B H 0.1372 0.8564 0.0614 0.098 Uiso 1 1 calc R
H56C H 0.0762 0.9249 0.0724 0.098 Uiso 1 1 calc R

loop_
_atom_site_aniso_label
_atom_site_aniso_U_11
_atom_site_aniso_U_22
_atom_site_aniso_U_33
_atom_site_aniso_U_23
_atom_site_aniso_U_13
_atom_site_aniso_U_12
Cr1 0.0352(3) 0.0285(3) 0.0356(3) -0.0008(2) 0.0149(2) 0.0000(2)
Cr2 0.0275(3) 0.0293(3) 0.0376(3) -0.0015(2) 0.0023(2) 0.0003(2)
N1 0.0255(12) 0.0288(13) 0.0280(13) 0.0006(10) 0.0059(10) 0.0025(10)
N2 0.0257(12) 0.0382(14) 0.0298(13) 0.0035(11) 0.0076(10) 0.0018(11)
N3 0.0243(12) 0.0350(14) 0.0291(13) -0.0021(11) 0.0061(10) -0.0003(10)
N4 0.0273(13) 0.0299(13) 0.0301(13) -0.0020(10) 0.0054(10) 0.0021(10)
C1 0.0356(16) 0.0275(15) 0.0442(19) 0.0039(14) 0.0103(14) 0.0035(13)
C2 0.0364(17) 0.0347(17) 0.0433(19) 0.0078(14) 0.0122(14) -0.0024(14)
C3 0.0351(18) 0.059(2) 0.0370(19) 0.0056(16) 0.0092(15) -0.0037(16)
C4 0.050(2) 0.074(3) 0.038(2) 0.0006(18) 0.0175(17) -0.0146(19)
C5 0.039(2) 0.072(3) 0.053(2) -0.0133(19) 0.0263(18) -0.0192(18)
C6 0.0312(18) 0.059(2) 0.055(2) -0.0127(18) 0.0162(16) -0.0113(16)
C7 0.0309(17) 0.0421(18) 0.0382(18) -0.0023(14) 0.0089(14) -0.0043(14)
C8 0.0299(16) 0.0403(18) 0.0377(18) 0.0011(14) 0.0111(14) -0.0051(13)
C9 0.041(2) 0.111(4) 0.036(2) 0.019(2) 0.0082(16) 0.000(2)
C10 0.078(3) 0.144(5) 0.068(3) 0.043(3) 0.009(3) 0.028(3)
C11 0.059(3) 0.154(5) 0.043(3) -0.001(3) 0.001(2) -0.030(3)
C12 0.0276(17) 0.061(2) 0.044(2) -0.0051(17) 0.0024(14) 0.0008(16)
C13 0.094(4) 0.070(3) 0.052(3) -0.015(2) -0.005(2) 0.013(2)
C14 0.057(3) 0.070(3) 0.061(3) 0.003(2) 0.001(2) 0.007(2)
C15 0.0298(16) 0.0278(15) 0.0440(19) 0.0021(13) 0.0075(13) 0.0021(12)
C16 0.0323(17) 0.0407(19) 0.056(2) 0.0001(16) 0.0067(16) 0.0072(14)
C17 0.039(2) 0.046(2) 0.068(3) -0.0042(18) 0.0225(18) 0.0092(16)
C18 0.052(2) 0.046(2) 0.043(2) -0.0064(16) 0.0213(17) 0.0076(16)
C19 0.0388(17) 0.0309(16) 0.0392(18) -0.0002(13) 0.0103(14) 0.0048(13)
C20 0.0305(15) 0.0282(15) 0.0354(17) 0.0015(13) 0.0108(13) 0.0004(12)
C21 0.0307(17) 0.0424(18) 0.0413(19) 0.0032(15) 0.0012(14) 0.0015(14)
C22 0.063(3) 0.071(3) 0.048(2) 0.017(2) -0.0033(19) -0.017(2)
C23 0.0372(19) 0.052(2) 0.056(2) -0.0011(18) -0.0045(16) 0.0043(16)
C24 0.0439(19) 0.0441(19) 0.0360(19) -0.0111(15) 0.0059(15) 0.0067(15)
C25 0.073(3) 0.087(3) 0.039(2) -0.003(2) 0.001(2) 0.007(2)
C26 0.058(3) 0.064(3) 0.074(3) -0.016(2) -0.002(2) -0.007(2)
C27 0.0340(17) 0.0300(16) 0.0396(18) -0.0017(14) 0.0087(14) -0.0057(13)
C28 0.0309(16) 0.0303(15) 0.0401(18) -0.0018(14) 0.0072(13) 0.0020(13)
C29 0.0308(16) 0.0314(16) 0.058(2) -0.0055(15) 0.0127(15) -0.0020(13)
C30 0.041(2) 0.041(2) 0.101(3) -0.005(2) 0.031(2) -0.0003(17)
C31 0.034(2) 0.049(2) 0.125(4) 0.007(3) 0.011(2) 0.0144(18)
C32 0.046(2) 0.045(2) 0.090(3) 0.010(2) -0.015(2) 0.0087(18)
C33 0.043(2) 0.0320(17) 0.057(2) 0.0013(16) -0.0029(17) 0.0063(15)
C34 0.0263(15) 0.0279(15) 0.0462(19) -0.0036(14) 0.0045(14) -0.0001(12)
C35 0.045(2) 0.059(2) 0.049(2) -0.0100(18) 0.0234(17) 0.0003(17)
C36 0.075(3) 0.069(3) 0.063(3) -0.015(2) 0.041(2) -0.014(2)
C37 0.066(3) 0.107(4) 0.058(3) -0.022(2) 0.022(2) -0.036(3)
C38 0.071(3) 0.053(2) 0.043(2) 0.0067(18) -0.0024(19) 0.019(2)
C39 0.126(4) 0.070(3) 0.074(3) 0.018(3) 0.034(3) -0.002(3)
C40 0.136(5) 0.099(4) 0.054(3) -0.005(3) -0.024(3) 0.024(3)
C41 0.0308(16) 0.0396(18) 0.0379(18) -0.0019(14) 0.0095(14) 0.0032(13)
C42 0.0272(17) 0.051(2) 0.054(2) 0.0014(17) 0.0128(15) 0.0002(15)
C43 0.0272(17) 0.052(2) 0.056(2) 0.0023(17) 0.0028(16) -0.0041(15)
C44 0.0348(18) 0.0461(19) 0.0404(19) -0.0012(15) -0.0011(15) -0.0004(15)
C45 0.0303(16) 0.0338(16) 0.0381(18) -0.0026(13) 0.0073(13) -0.0008(13)
C46 0.0279(15) 0.0285(15) 0.0367(17) -0.0012(13) 0.0058(13) 0.0002(12)
C47 0.0311(17) 0.072(3) 0.042(2) 0.0013(18) 0.0158(15) 0.0083(17)
C48 0.115(4) 0.072(3) 0.049(3) -0.008(2) 0.014(3) 0.022(3)
C49 0.266(8) 0.062(3) 0.058(3) 0.021(3) 0.002(4) 0.029(4)
C50 0.0363(18) 0.053(2) 0.0305(17) -0.0017(15) 0.0052(14) -0.0018(15)
C51 0.062(3) 0.076(3) 0.048(2) 0.013(2) 0.015(2) -0.004(2)
C52 0.076(3) 0.067(3) 0.059(3) -0.010(2) 0.031(2) 0.004(2)
C53 0.055(2) 0.074(3) 0.052(2) -0.019(2) 0.0156(19) -0.011(2)
C54 0.0428(19) 0.0406(18) 0.0306(17) -0.0002(14) 0.0042(14) 0.0090(15)
C55 0.0421(19) 0.0413(18) 0.0306(17) -0.0045(14) 0.0044(14) 0.0063(15)
C56 0.065(3) 0.073(3) 0.056(3) 0.016(2) 0.005(2) -0.007(2)

loop_
_atom_type_symbol
_atom_type_description
_atom_type_scat_dispersion_real
_atom_type_scat_dispersion_imag
_atom_type_scat_source
C C 0.0033 0.0016 'International Tables Vol C Tables 4.2.6.8 and 6.1.1.4'
H H 0.0000 0.0000 'International Tables Vol C Tables 4.2.6.8 and 6.1.1.4'
N N 0.0061 0.0033 'International Tables Vol C Tables 4.2.6.8 and 6.1.1.4'
Cr Cr 0.3209 0.6236 'International Tables Vol C Tables 4.2.6.8 and 6.1.1.4'

loop_
_geom_angle_atom_site_label_1
_geom_angle_atom_site_label_2
_geom_angle_atom_site_label_3
_geom_angle
Cr2 Cr1 N1 104.15(7)
Cr2 Cr1 N3 103.67(7)
N1 Cr1 N3 128.39(10)
Cr2 Cr1 C55 83.94(10)
N1 Cr1 C55 118.45(12)
N3 Cr1 C55 106.98(12)
Cr2 Cr1 C54 56.73(8)
N1 Cr1 C54 101.13(11)
N3 Cr1 C54 130.47(11)
C55 Cr1 C54 35.00(12)
N2 Cr2 N4 139.21(10)
N2 Cr2 Cr1 105.57(8)
N4 Cr2 Cr1 103.24(7)
N2 Cr2 C54 109.52(12)
N4 Cr2 C54 106.75(12)
Cr1 Cr2 C54 71.16(9)
C1 N1 C20 114.1(2)
C1 N1 Cr1 128.9(2)
C20 N1 Cr1 115.74(17)
C2 N2 C8 111.7(2)
C2 N2 Cr2 128.2(2)
C8 N2 Cr2 120.05(19)
C27 N3 C46 112.4(2)
C27 N3 Cr1 124.28(19)
C46 N3 Cr1 122.99(18)
C28 N4 C34 114.2(2)
C28 N4 Cr2 128.82(19)
C34 N4 Cr2 116.87(18)
C2 C1 N1 125.5(3)
C1 C2 N2 124.9(3)
C4 C3 C8 117.5(3)
C4 C3 C9 119.1(3)
C8 C3 C9 123.4(3)
C5 C4 C3 121.9(3)
C4 C5 C6 119.9(3)
C5 C6 C7 121.2(3)
C8 C7 C6 118.2(3)
C8 C7 C12 122.2(3)
C6 C7 C12 119.4(3)
C7 C8 C3 121.3(3)
C7 C8 N2 119.8(3)
C3 C8 N2 118.9(3)
C3 C9 C10 111.6(4)
C3 C9 C11 111.3(4)
C10 C9 C11 110.8(4)
C7 C12 C14 114.1(3)
C7 C12 C13 109.9(3)
C14 C12 C13 110.8(3)
C20 C15 C16 117.6(3)
C20 C15 C21 121.6(3)
C16 C15 C21 120.7(3)
C17 C16 C15 121.6(3)
C16 C17 C18 120.4(3)
C17 C18 C19 120.5(3)
C18 C19 C20 118.5(3)
C18 C19 C24 119.5(3)
C20 C19 C24 122.0(3)
C15 C20 C19 121.1(3)
C15 C20 N1 119.4(3)
C19 C20 N1 119.4(3)
C15 C21 C23 113.3(3)
C15 C21 C22 111.8(3)
C23 C21 C22 108.0(3)
C19 C24 C25 112.7(3)
C19 C24 C26 110.9(3)
C25 C24 C26 109.9(3)
C28 C27 N3 125.7(3)
C27 C28 N4 125.0(3)
C34 C29 C30 117.7(3)
C34 C29 C35 121.9(3)
C30 C29 C35 120.3(3)
C31 C30 C29 121.9(4)
C30 C31 C32 119.5(4)
C31 C32 C33 122.4(4)
C32 C33 C34 116.9(4)
C32 C33 C38 120.4(3)
C34 C33 C38 122.7(3)
C29 C34 C33 121.5(3)
C29 C34 N4 119.6(3)
C33 C34 N4 118.9(3)
C29 C35 C37 110.4(3)
C29 C35 C36 113.4(3)
C37 C35 C36 109.6(3)
C33 C38 C39 111.2(3)
C33 C38 C40 113.4(4)
C39 C38 C40 109.6(4)
C42 C41 C46 118.2(3)
C42 C41 C47 119.6(3)
C46 C41 C47 122.0(3)
C43 C42 C41 120.9(3)
C44 C43 C42 120.5(3)
C43 C44 C45 121.0(3)
C46 C45 C44 117.9(3)
C46 C45 C50 122.3(3)
C44 C45 C50 119.8(3)
C41 C46 C45 121.5(3)
C41 C46 N3 120.7(3)
C45 C46 N3 117.8(3)
C49 C47 C48 111.0(4)
C49 C47 C41 111.6(3)
C48 C47 C41 113.6(3)
C52 C50 C51 110.0(3)
C52 C50 C45 111.1(3)
C51 C50 C45 112.2(3)
C55 C54 C53 128.9(3)
C55 C54 Cr2 99.1(2)
C53 C54 Cr2 132.0(3)
C55 C54 Cr1 58.22(18)
C53 C54 Cr1 153.8(3)
Cr2 C54 Cr1 52.11(8)
C54 C55 C56 131.3(3)
C54 C55 Cr1 86.8(2)
C56 C55 Cr1 140.8(3)

loop_
_geom_bond_atom_site_label_1
_geom_bond_atom_site_label_2
_geom_bond_distance
Cr1 Cr2 1.9248(7)
Cr1 N1 1.927(2)
Cr1 N3 1.933(2)
Cr1 C55 1.965(3)
Cr1 C54 2.308(3)
Cr2 N2 1.901(2)
Cr2 N4 1.903(2)
Cr2 C54 2.039(3)
N1 C1 1.366(4)
N1 C20 1.455(3)
N2 C2 1.372(4)
N2 C8 1.458(4)
N3 C27 1.372(4)
N3 C46 1.452(4)
N4 C28 1.368(4)
N4 C34 1.457(4)
C1 C2 1.351(4)
C3 C4 1.395(4)
C3 C8 1.409(4)
C3 C9 1.521(5)
C4 C5 1.366(5)
C5 C6 1.373(5)
C6 C7 1.398(4)
C7 C8 1.396(4)
C7 C12 1.512(4)
C9 C10 1.525(6)
C9 C11 1.535(6)
C12 C14 1.523(5)
C12 C13 1.525(5)
C15 C20 1.399(4)
C15 C16 1.399(4)
C15 C21 1.517(4)
C16 C17 1.367(5)
C17 C18 1.379(5)
C18 C19 1.393(4)
C19 C20 1.410(4)
C19 C24 1.521(4)
C21 C23 1.528(4)
C21 C22 1.531(5)
C24 C25 1.523(5)
C24 C26 1.529(5)
C27 C28 1.356(4)
C29 C34 1.396(4)
C29 C30 1.402(5)
C29 C35 1.513(5)
C30 C31 1.362(6)
C31 C32 1.363(6)
C32 C33 1.403(5)
C33 C34 1.413(4)
C33 C38 1.504(5)
C35 C37 1.530(5)
C35 C36 1.540(5)
C38 C39 1.528(6)
C38 C40 1.536(6)
C41 C42 1.398(4)
C41 C46 1.399(4)
C41 C47 1.517(5)
C42 C43 1.375(5)
C43 C44 1.372(5)
C44 C45 1.401(4)
C45 C46 1.402(4)
C45 C50 1.527(4)
C47 C49 1.490(6)
C47 C48 1.502(5)
C50 C52 1.517(5)
C50 C51 1.522(5)
C53 C54 1.489(5)
C54 C55 1.326(5)
C55 C56 1.497(5)

loop_
_geom_torsion_atom_site_label_1
_geom_torsion_atom_site_label_2
_geom_torsion_atom_site_label_3
_geom_torsion_atom_site_label_4
_geom_torsion
N1 Cr1 Cr2 N2 11.58(11)
N3 Cr1 Cr2 N2 -124.51(11)
C55 Cr1 Cr2 N2 129.44(12)
C54 Cr1 Cr2 N2 105.74(13)
N1 Cr1 Cr2 N4 162.39(10)
N3 Cr1 Cr2 N4 26.30(11)
C55 Cr1 Cr2 N4 -79.75(12)
C54 Cr1 Cr2 N4 -103.45(12)
N1 Cr1 Cr2 C54 -94.16(12)
N3 Cr1 Cr2 C54 129.75(12)
C55 Cr1 Cr2 C54 23.70(13)
Cr2 Cr1 N1 C1 -1.4(3)
N3 Cr1 N1 C1 119.4(3)
C55 Cr1 N1 C1 -92.1(3)
C54 Cr1 N1 C1 -59.5(3)
Cr2 Cr1 N1 C20 165.10(18)
N3 Cr1 N1 C20 -74.2(2)
C55 Cr1 N1 C20 74.4(2)
C54 Cr1 N1 C20 106.9(2)
N4 Cr2 N2 C2 -152.7(2)
Cr1 Cr2 N2 C2 -19.3(3)
C54 Cr2 N2 C2 55.8(3)
N4 Cr2 N2 C8 28.2(3)
Cr1 Cr2 N2 C8 161.57(19)
C54 Cr2 N2 C8 -123.3(2)
Cr2 Cr1 N3 C27 -35.0(2)
N1 Cr1 N3 C27 -155.9(2)
C55 Cr1 N3 C27 52.8(3)
C54 Cr1 N3 C27 22.7(3)
Cr2 Cr1 N3 C46 152.1(2)
N1 Cr1 N3 C46 31.2(3)
C55 Cr1 N3 C46 -120.2(2)
C54 Cr1 N3 C46 -150.3(2)
N2 Cr2 N4 C28 119.7(3)
Cr1 Cr2 N4 C28 -14.4(3)
C54 Cr2 N4 C28 -88.4(3)
N2 Cr2 N4 C34 -63.6(3)
Cr1 Cr2 N4 C34 162.34(19)
C54 Cr2 N4 C34 88.3(2)
C20 N1 C1 C2 -176.1(3)
Cr1 N1 C1 C2 -9.5(5)
N1 C1 C2 N2 4.8(5)
C8 N2 C2 C1 -169.2(3)
Cr2 N2 C2 C1 11.6(5)
C8 C3 C4 C5 -1.3(6)
C9 C3 C4 C5 179.5(4)
C3 C4 C5 C6 -0.4(6)
C4 C5 C6 C7 1.5(6)
C5 C6 C7 C8 -0.8(5)
C5 C6 C7 C12 174.1(3)
C6 C7 C8 C3 -0.9(5)
C12 C7 C8 C3 -175.7(3)
C6 C7 C8 N2 177.0(3)
C12 C7 C8 N2 2.2(5)
C4 C3 C8 C7 1.9(5)
C9 C3 C8 C7 -178.9(4)
C4 C3 C8 N2 -176.0(3)
C9 C3 C8 N2 3.2(5)
C2 N2 C8 C7 -110.7(3)
Cr2 N2 C8 C7 68.5(3)
C2 N2 C8 C3 67.2(4)
Cr2 N2 C8 C3 -113.5(3)
C4 C3 C9 C10 69.5(5)
C8 C3 C9 C10 -109.7(4)
C4 C3 C9 C11 -54.8(5)
C8 C3 C9 C11 126.0(4)
C8 C7 C12 C14 -140.2(3)
C6 C7 C12 C14 45.1(4)
C8 C7 C12 C13 94.8(4)
C6 C7 C12 C13 -79.9(4)
C20 C15 C16 C17 -0.9(5)
C21 C15 C16 C17 176.4(3)
C15 C16 C17 C18 -1.7(5)
C16 C17 C18 C19 1.1(5)
C17 C18 C19 C20 2.2(5)
C17 C18 C19 C24 -175.0(3)
C16 C15 C20 C19 4.2(4)
C21 C15 C20 C19 -173.0(3)
C16 C15 C20 N1 -177.1(3)
C21 C15 C20 N1 5.6(4)
C18 C19 C20 C15 -4.9(4)
C24 C19 C20 C15 172.2(3)
C18 C19 C20 N1 176.4(3)
C24 C19 C20 N1 -6.5(4)
C1 N1 C20 C15 -95.5(3)
Cr1 N1 C20 C15 96.0(3)
C1 N1 C20 C19 83.2(3)
Cr1 N1 C20 C19 -85.3(3)
C20 C15 C21 C23 -156.9(3)
C16 C15 C21 C23 25.9(4)
C20 C15 C21 C22 80.7(4)
C16 C15 C21 C22 -96.4(4)
C18 C19 C24 C25 -44.7(4)
C20 C19 C24 C25 138.2(3)
C18 C19 C24 C26 79.0(4)
C20 C19 C24 C26 -98.1(4)
C46 N3 C27 C28 -166.9(3)
Cr1 N3 C27 C28 19.5(4)
N3 C27 C28 N4 3.8(5)
C34 N4 C28 C27 178.3(3)
Cr2 N4 C28 C27 -5.0(4)
C34 C29 C30 C31 -0.6(5)
C35 C29 C30 C31 175.7(3)
C29 C30 C31 C32 -0.2(6)
C30 C31 C32 C33 0.1(6)
C31 C32 C33 C34 0.9(6)
C31 C32 C33 C38 -176.7(4)
C30 C29 C34 C33 1.7(5)
C35 C29 C34 C33 -174.6(3)
C30 C29 C34 N4 179.7(3)
C35 C29 C34 N4 3.5(4)
C32 C33 C34 C29 -1.8(5)
C38 C33 C34 C29 175.8(3)
C32 C33 C34 N4 -179.9(3)
C38 C33 C34 N4 -2.3(5)
C28 N4 C34 C29 -95.1(3)
Cr2 N4 C34 C29 87.7(3)
C28 N4 C34 C33 83.0(3)
Cr2 N4 C34 C33 -94.2(3)
C34 C29 C35 C37 84.1(4)
C30 C29 C35 C37 -92.1(4)
C34 C29 C35 C36 -152.5(3)
C30 C29 C35 C36 31.3(4)
C32 C33 C38 C39 77.4(5)
C34 C33 C38 C39 -100.1(4)
C32 C33 C38 C40 -46.6(5)
C34 C33 C38 C40 135.9(4)
C46 C41 C42 C43 -0.5(5)
C47 C41 C42 C43 175.0(3)
C41 C42 C43 C44 1.0(5)
C42 C43 C44 C45 0.1(5)
C43 C44 C45 C46 -1.6(5)
C43 C44 C45 C50 179.3(3)
C42 C41 C46 C45 -1.0(5)
C47 C41 C46 C45 -176.4(3)
C42 C41 C46 N3 176.0(3)
C47 C41 C46 N3 0.6(5)
C44 C45 C46 C41 2.1(4)
C50 C45 C46 C41 -178.8(3)
C44 C45 C46 N3 -175.0(3)
C50 C45 C46 N3 4.0(4)
C27 N3 C46 C41 -100.1(3)
Cr1 N3 C46 C41 73.6(3)
C27 N3 C46 C45 77.0(3)
Cr1 N3 C46 C45 -109.2(3)
C42 C41 C47 C49 -67.8(5)
C46 C41 C47 C49 107.5(4)
C42 C41 C47 C48 58.7(5)
C46 C41 C47 C48 -126.0(4)
C46 C45 C50 C52 -106.0(4)
C44 C45 C50 C52 73.0(4)
C46 C45 C50 C51 130.3(3)
C44 C45 C50 C51 -50.6(4)
N2 Cr2 C54 C55 -137.2(2)
N4 Cr2 C54 C55 61.8(2)
Cr1 Cr2 C54 C55 -36.86(19)
N2 Cr2 C54 C53 45.7(4)
N4 Cr2 C54 C53 -115.3(3)
Cr1 Cr2 C54 C53 146.1(3)
N2 Cr2 C54 Cr1 -100.37(9)
N4 Cr2 C54 Cr1 98.63(8)
Cr2 Cr1 C54 C55 135.8(2)
N1 Cr1 C54 C55 -124.4(2)
N3 Cr1 C54 C55 56.7(2)
Cr2 Cr1 C54 C53 -109.8(6)
N1 Cr1 C54 C53 -10.0(6)
N3 Cr1 C54 C53 171.1(5)
C55 Cr1 C54 C53 114.4(6)
N1 Cr1 C54 Cr2 99.73(9)
N3 Cr1 C54 Cr2 -79.14(13)
C55 Cr1 C54 Cr2 -135.8(2)
C53 C54 C55 C56 20.7(6)
Cr2 C54 C55 C56 -156.5(4)
Cr1 C54 C55 C56 169.7(4)
C53 C54 C55 Cr1 -149.0(3)
Cr2 C54 C55 Cr1 33.84(15)
Cr2 Cr1 C55 C54 -35.86(19)
N1 Cr1 C55 C54 67.0(2)
N3 Cr1 C55 C54 -138.34(19)
Cr2 Cr1 C55 C56 156.4(4)
N1 Cr1 C55 C56 -100.8(4)
N3 Cr1 C55 C56 53.9(4)
C54 Cr1 C55 C56 -167.7(5)
